data_2213075
loop_
_publ_author_name
'Hong-Yun Wang'
'Han-Dong Yin'
'Da-Qi Wang'

_publ_section_title
;
 Aqua(5-bromidonicotinato)trimethyltin(IV)
;
_journal_coeditor_code AT2242
_journal_issue 5
_journal_name_full 'Acta Crystallographica Section E'
_journal_page_first m1226
_journal_page_last m1227
_journal_paper_doi 10.1107/S1600536807014043
_journal_volume 63
_journal_year 2007
_chemical_formula_iupac '[Sn (C H3)3 (C6 H3 Br N O2) (H2 O)]'
_chemical_formula_moiety 'C9 H14 Br N O3 Sn'
_chemical_formula_sum 'C9 H14 Br N O3 Sn'
_chemical_formula_weight 382.81
_chemical_name_systematic
;
Aqua(5-bromidonicotinato)trimethyltin(IV)
;
_space_group_IT_number 61
_symmetry_cell_setting orthorhombic
_symmetry_space_group_name_Hall '-P 2ac 2ab'
_symmetry_space_group_name_H-M 'P b c a'
_atom_sites_solution_hydrogens geom
_atom_sites_solution_primary direct
_atom_sites_solution_secondary difmap
_audit_creation_method SHELXL-97
_cell_angle_alpha 90.00
_cell_angle_beta 90.00
_cell_angle_gamma 90.00
_cell_formula_units_Z 8
_cell_length_a 10.9478(18)
_cell_length_b 12.688(2)
_cell_length_c 19.479(3)
_cell_measurement_reflns_used 5271
_cell_measurement_temperature 298(2)
_cell_measurement_theta_max 28.292
_cell_measurement_theta_min 2.671
_cell_volume 2705.7(7)
_computing_cell_refinement 'SAINT (Siemens, 1996)'
_computing_data_collection 'SMART (Siemens, 1996)'
_computing_data_reduction SAINT
_computing_molecular_graphics 'SHELXTL (Sheldrick, 1997b)'
_computing_publication_material SHELXTL
_computing_structure_refinement 'SHELXL97 (Sheldrick, 1997a)'
_computing_structure_solution 'SHELXS97 (Sheldrick, 1997a)'
_diffrn_ambient_temperature 298(2)
_diffrn_measured_fraction_theta_full 1.000
_diffrn_measured_fraction_theta_max 1.000
_diffrn_measurement_device_type 'Siemens SMART CCD area detector'
_diffrn_measurement_method '\f and omega scans'
_diffrn_radiation_monochromator graphite
_diffrn_radiation_source 'fine-focus sealed tube'
_diffrn_radiation_type MoK\a
_diffrn_radiation_wavelength 0.71073
_diffrn_reflns_av_R_equivalents 0.0595
_diffrn_reflns_av_sigmaI/netI 0.0336
_diffrn_reflns_limit_h_max 12
_diffrn_reflns_limit_h_min -13
_diffrn_reflns_limit_k_max 11
_diffrn_reflns_limit_k_min -15
_diffrn_reflns_limit_l_max 23
_diffrn_reflns_limit_l_min -22
_diffrn_reflns_number 13116
_diffrn_reflns_theta_full 25.01
_diffrn_reflns_theta_max 25.01
_diffrn_reflns_theta_min 2.09
_exptl_absorpt_coefficient_mu 4.831
_exptl_absorpt_correction_T_max 0.4302
_exptl_absorpt_correction_T_min 0.2611
_exptl_absorpt_correction_type multi-scan
_exptl_absorpt_process_details '(SADABS; Sheldrick, 1996)'
_exptl_crystal_colour colourless
_exptl_crystal_density_diffrn 1.879
_exptl_crystal_density_method 'not measured'
_exptl_crystal_description block
_exptl_crystal_F_000 1472
_exptl_crystal_size_max 0.38
_exptl_crystal_size_mid 0.27
_exptl_crystal_size_min 0.21
_refine_diff_density_max 0.586
_refine_diff_density_min -0.697
_refine_ls_extinction_coef 0.0068(2)
_refine_ls_extinction_expression Fc^*^=kFc[1+0.001xFc^2^\l^3^/sin(2\q)]^-1/4^
_refine_ls_extinction_method SHELXL97
_refine_ls_goodness_of_fit_ref 1.066
_refine_ls_hydrogen_treatment constr
_refine_ls_matrix_type full
_refine_ls_number_parameters 137
_refine_ls_number_reflns 2376
_refine_ls_number_restraints 0
_refine_ls_restrained_S_all 1.066
_refine_ls_R_factor_all 0.0389
_refine_ls_R_factor_gt 0.0240
_refine_ls_shift/su_max 0.001
_refine_ls_shift/su_mean 0.000
_refine_ls_structure_factor_coef Fsqd
_refine_ls_weighting_details 'calc w=1/[\s^2^(Fo^2^)+(0.0224P)^2^+2.0093P] where P=(Fo^2^+2Fc^2^)/3'
_refine_ls_weighting_scheme calc
_refine_ls_wR_factor_gt 0.0545
_refine_ls_wR_factor_ref 0.0620
_reflns_number_gt 1902
_reflns_number_total 2376
_reflns_threshold_expression >2sigma(I)
_cod_data_source_file at2242.cif
_cod_data_source_block I
_cod_original_cell_volume 2705.7(8)
_cod_database_code 2213075
_cod_database_fobs_code 2213075

loop_
_symmetry_equiv_pos_as_xyz
'x, y, z'
'-x+1/2, -y, z+1/2'
'-x, y+1/2, -z+1/2'
'x+1/2, -y+1/2, -z'
'-x, -y, -z'
'x-1/2, y, -z-1/2'
'x, -y-1/2, z-1/2'
'-x-1/2, y-1/2, z'

loop_
_atom_site_type_symbol
_atom_site_label
_atom_site_fract_x
_atom_site_fract_y
_atom_site_fract_z
_atom_site_U_iso_or_equiv
_atom_site_adp_type
_atom_site_calc_flag
_atom_site_refinement_flags
_atom_site_occupancy
Sn Sn1 0.08052(2) 0.79410(2) 0.443714(12) 0.03689(12) Uani d . 1
Br Br1 0.51645(4) 0.42788(4) 0.19060(3) 0.07111(19) Uani d . 1
N N1 0.2127(3) 0.6088(3) 0.15353(15) 0.0533(9) Uani d . 1
O O1 0.1338(2) 0.7342(2) 0.34276(12) 0.0533(7) Uani d . 1
O O2 0.3138(3) 0.6883(3) 0.38511(15) 0.0800(11) Uani d . 1
O O3 0.0244(3) 0.8661(2) 0.55392(12) 0.0578(8) Uani d . 1
H H1 -0.0370 0.8423 0.5757 0.087 Uiso d R 1
H H3 0.0843 0.8651 0.5817 0.087 Uiso d R 1
C C1 0.2378(4) 0.6909(3) 0.3385(2) 0.0508(11) Uani d . 1
C C2 0.1938(4) 0.6546(3) 0.21436(19) 0.0478(10) Uani d . 1
H H2 0.1276 0.7000 0.2187 0.057 Uiso calc R 1
C C3 0.2664(3) 0.6386(3) 0.27056(18) 0.0418(9) Uani d . 1
C C4 0.3659(4) 0.5709(3) 0.26489(19) 0.0455(10) Uani d . 1
H H4 0.4175 0.5585 0.3019 0.055 Uiso calc R 1
C C5 0.3850(3) 0.5232(3) 0.20255(19) 0.0435(9) Uani d . 1
C C6 0.3082(4) 0.5437(3) 0.1486(2) 0.0532(11) Uani d . 1
H H6 0.3233 0.5108 0.1068 0.064 Uiso calc R 1
C C7 -0.0904(4) 0.8445(4) 0.4056(2) 0.0624(12) Uani d . 1
H H7A -0.1401 0.8691 0.4429 0.094 Uiso calc R 1
H H7B -0.1305 0.7867 0.3832 0.094 Uiso calc R 1
H H7C -0.0784 0.9007 0.3733 0.094 Uiso calc R 1
C C8 0.2204(4) 0.9066(4) 0.4515(2) 0.0656(13) Uani d . 1
H H8A 0.2837 0.8802 0.4810 0.098 Uiso calc R 1
H H8B 0.1879 0.9706 0.4704 0.098 Uiso calc R 1
H H8C 0.2536 0.9203 0.4068 0.098 Uiso calc R 1
C C9 0.0833(4) 0.6446(3) 0.4915(3) 0.0675(13) Uani d . 1
H H9A 0.1594 0.6355 0.5153 0.101 Uiso calc R 1
H H9B 0.0748 0.5907 0.4573 0.101 Uiso calc R 1
H H9C 0.0171 0.6398 0.5236 0.101 Uiso calc R 1

loop_
_atom_site_aniso_label
_atom_site_aniso_U_11
_atom_site_aniso_U_22
_atom_site_aniso_U_33
_atom_site_aniso_U_12
_atom_site_aniso_U_13
_atom_site_aniso_U_23
Sn1 0.03133(17) 0.04129(18) 0.03805(17) 0.00294(12) 0.00110(11) -0.00087(11)
Br1 0.0585(3) 0.0782(4) 0.0766(3) 0.0206(3) 0.0111(3) -0.0196(3)
N1 0.056(2) 0.065(2) 0.0385(19) 0.0045(19) -0.0035(16) -0.0093(16)
O1 0.0421(16) 0.077(2) 0.0403(15) 0.0225(15) -0.0007(13) -0.0146(13)
O2 0.0576(19) 0.132(3) 0.0504(18) 0.039(2) -0.0187(16) -0.0360(18)
O3 0.0426(16) 0.091(2) 0.0400(15) -0.0130(16) 0.0070(13) -0.0098(14)
C1 0.042(2) 0.069(3) 0.042(2) 0.006(2) 0.002(2) -0.013(2)
C2 0.041(2) 0.057(3) 0.046(2) 0.005(2) 0.0000(19) -0.0089(19)
C3 0.035(2) 0.052(2) 0.039(2) 0.0012(19) 0.0038(17) -0.0058(17)
C4 0.037(2) 0.060(3) 0.039(2) 0.003(2) -0.0001(17) -0.0061(18)
C5 0.036(2) 0.046(2) 0.048(2) -0.0014(18) 0.0063(18) -0.0098(18)
C6 0.052(3) 0.065(3) 0.042(2) -0.004(2) 0.007(2) -0.017(2)
C7 0.049(3) 0.073(3) 0.065(3) 0.016(2) -0.007(2) -0.006(2)
C8 0.055(3) 0.075(3) 0.067(3) -0.019(2) 0.020(2) -0.011(2)
C9 0.074(3) 0.049(3) 0.080(3) 0.011(2) 0.004(3) 0.017(2)

loop_
_atom_type_symbol
_atom_type_description
_atom_type_scat_dispersion_real
_atom_type_scat_dispersion_imag
_atom_type_scat_source
C C 0.0033 0.0016 'International Tables Vol C Tables 4.2.6.8 and 6.1.1.4'
H H 0.0000 0.0000 'International Tables Vol C Tables 4.2.6.8 and 6.1.1.4'
N N 0.0061 0.0033 'International Tables Vol C Tables 4.2.6.8 and 6.1.1.4'
O O 0.0106 0.0060 'International Tables Vol C Tables 4.2.6.8 and 6.1.1.4'
Sn Sn -0.6537 1.4246 'International Tables Vol C Tables 4.2.6.8 and 6.1.1.4'
Br Br -0.2901 2.4595 'International Tables Vol C Tables 4.2.6.8 and 6.1.1.4'

loop_
_geom_angle_atom_site_label_1
_geom_angle_atom_site_label_2
_geom_angle_atom_site_label_3
_geom_angle
_geom_angle_publ_flag
C8 Sn1 C9 124.59(19) y
C8 Sn1 C7 117.78(19) y
C9 Sn1 C7 116.08(19) y
C8 Sn1 O1 96.13(14) y
C9 Sn1 O1 94.61(16) y
C7 Sn1 O1 91.45(14) y
C8 Sn1 O3 82.17(13) y
C9 Sn1 O3 87.22(16) y
C7 Sn1 O3 88.44(14) y
O1 Sn1 O3 178.01(11) y
C8 Sn1 O2 73.76(15) ?
C9 Sn1 O2 76.20(15) ?
C7 Sn1 O2 136.95(13) ?
O1 Sn1 O2 45.54(9) ?
O3 Sn1 O2 134.48(9) ?
C6 N1 C2 117.0(4) ?
C1 O1 Sn1 116.7(2) ?
C1 O2 Sn1 72.8(2) ?
Sn1 O3 H1 120.7 ?
Sn1 O3 H3 111.3 ?
H1 O3 H3 106.8 ?
O2 C1 O1 124.7(4) ?
O2 C1 C3 119.5(4) ?
O1 C1 C3 115.8(3) ?
N1 C2 C3 123.7(4) ?
N1 C2 H2 118.2 ?
C3 C2 H2 118.2 ?
C2 C3 C4 118.9(3) ?
C2 C3 C1 120.9(3) ?
C4 C3 C1 120.2(3) ?
C5 C4 C3 117.5(4) ?
C5 C4 H4 121.3 ?
C3 C4 H4 121.3 ?
C6 C5 C4 120.1(4) ?
C6 C5 Br1 119.5(3) ?
C4 C5 Br1 120.4(3) ?
N1 C6 C5 122.8(3) ?
N1 C6 H6 118.6 ?
C5 C6 H6 118.6 ?
Sn1 C7 H7A 109.5 ?
Sn1 C7 H7B 109.5 ?
H7A C7 H7B 109.5 ?
Sn1 C7 H7C 109.5 ?
H7A C7 H7C 109.5 ?
H7B C7 H7C 109.5 ?
Sn1 C8 H8A 109.5 ?
Sn1 C8 H8B 109.5 ?
H8A C8 H8B 109.5 ?
Sn1 C8 H8C 109.5 ?
H8A C8 H8C 109.5 ?
H8B C8 H8C 109.5 ?
Sn1 C9 H9A 109.5 ?
Sn1 C9 H9B 109.5 ?
H9A C9 H9B 109.5 ?
Sn1 C9 H9C 109.5 ?
H9A C9 H9C 109.5 ?
H9B C9 H9C 109.5 ?

loop_
_geom_bond_atom_site_label_1
_geom_bond_atom_site_label_2
_geom_bond_distance
_geom_bond_publ_flag
Sn1 C8 2.099(4) y
Sn1 C9 2.112(4) y
Sn1 C7 2.113(4) y
Sn1 O1 2.187(2) y
Sn1 O3 2.412(3) y
Sn1 O2 3.103(3) ?
Br1 C5 1.894(4) ?
N1 C6 1.336(5) ?
N1 C2 1.336(5) ?
O1 C1 1.267(5) ?
O2 C1 1.233(5) ?
O3 H1 0.8500 ?
O3 H3 0.8500 ?
C1 C3 1.513(5) ?
C2 C3 1.368(5) ?
C2 H2 0.9300 ?
C3 C4 1.391(5) ?
C4 C5 1.373(5) ?
C4 H4 0.9300 ?
C5 C6 1.370(5) ?
C6 H6 0.9300 ?
C7 H7A 0.9600 ?
C7 H7B 0.9600 ?
C7 H7C 0.9600 ?
C8 H8A 0.9600 ?
C8 H8B 0.9600 ?
C8 H8C 0.9600 ?
C9 H9A 0.9600 ?
C9 H9B 0.9600 ?
C9 H9C 0.9600 ?

loop_
_geom_hbond_atom_site_label_D
_geom_hbond_atom_site_label_H
_geom_hbond_atom_site_label_A
_geom_hbond_site_symmetry_A
_geom_hbond_distance_DH
_geom_hbond_distance_HA
_geom_hbond_distance_DA
_geom_hbond_angle_DHA
O3 H3 N1 7_576 0.85 2.01 2.849(4) 168.3
O3 H1 O2 4_466 0.85 1.84 2.684(4) 169.1
